data_7215626
loop_
_publ_author_name
'Kostakis, George E.'
'Abbas, Ghulam'
'Anson, Christopher E.'
'Powell, Annie K.'

_publ_section_title
;
 Inclusion of a well resolved T4(2)6(2) water tape in a H-bonded,
 (4,7)-binodal 3D network
;
_journal_coden_ASTM CRECF4
_journal_issue 1
_journal_name_full CrystEngComm
_journal_page_first 82
_journal_page_last 86
_journal_paper_doi 10.1039/b811376a
_journal_volume 11
_journal_year 2009
_chemical_formula_moiety 'C8 H21 N8 Nd O8, C8 H4 N8, 12(H2 O)'
_chemical_formula_sum 'C16 H49 N16 Nd O20'
_chemical_formula_weight 929.95
_space_group_IT_number 14
_symmetry_cell_setting monoclinic
_symmetry_space_group_name_Hall '-P 2yn'
_symmetry_space_group_name_H-M 'P 1 21/n 1'
_atom_sites_solution_hydrogens geom
_atom_sites_solution_primary direct
_atom_sites_solution_secondary difmap
_audit_creation_method SHELXL-97
_cell_angle_alpha 90.00
_cell_angle_beta 111.184(2)
_cell_angle_gamma 90.00
_cell_formula_units_Z 4
_cell_length_a 11.2104(17)
_cell_length_b 28.980(4)
_cell_length_c 11.9110(18)
_cell_measurement_reflns_used 14506
_cell_measurement_temperature 100(2)
_cell_measurement_theta_max 28.04
_cell_measurement_theta_min 2.25
_cell_volume 3608.1(9)
_computing_cell_refinement 'SMART-NT 5.6 (Bruker AXS Inc., 2005)'
_computing_data_collection 'SMART-NT 5.6 (Bruker AXS Inc., 2005)'
_computing_data_reduction 'SAINT+ 6.45 (Bruker AXS Inc., 2003)'
_computing_molecular_graphics 'SHELXTL 6.14 (BrukerAXS Inc., 2003)'
_computing_publication_material 'SHELXTL 6.14 (BrukerAXS Inc., 2003)'
_computing_structure_refinement 'SHELXTL 6.14 (BrukerAXS Inc., 2003)'
_computing_structure_solution 'SHELXTL 6.14 (BrukerAXS Inc., 2003)'
_diffrn_ambient_temperature 100(2)
_diffrn_detector_area_resol_mean 8.333
_diffrn_measured_fraction_theta_full 0.995
_diffrn_measured_fraction_theta_max 0.924
_diffrn_measurement_device_type 'Bruker SMART Apex'
_diffrn_measurement_method 'CCD area detector'
_diffrn_radiation_monochromator graphite
_diffrn_radiation_source 'rotating anode'
_diffrn_radiation_type MoK\a
_diffrn_radiation_wavelength 0.71073
_diffrn_reflns_av_R_equivalents 0.0736
_diffrn_reflns_av_sigmaI/netI 0.0569
_diffrn_reflns_limit_h_max 14
_diffrn_reflns_limit_h_min -14
_diffrn_reflns_limit_k_max 38
_diffrn_reflns_limit_k_min -38
_diffrn_reflns_limit_l_max 15
_diffrn_reflns_limit_l_min -13
_diffrn_reflns_number 24695
_diffrn_reflns_theta_full 25.00
_diffrn_reflns_theta_max 28.13
_diffrn_reflns_theta_min 1.96
_exptl_absorpt_coefficient_mu 1.534
_exptl_absorpt_correction_T_max 0.957
_exptl_absorpt_correction_T_min 0.524
_exptl_absorpt_correction_type multi-scan
_exptl_absorpt_process_details 'SADABS (Bruker AXS Inc., 2005)'
_exptl_crystal_colour pink
_exptl_crystal_density_diffrn 1.712
_exptl_crystal_density_method 'not measured'
_exptl_crystal_description block
_exptl_crystal_F_000 1908
_exptl_crystal_size_max 0.42
_exptl_crystal_size_mid 0.34
_exptl_crystal_size_min 0.04
_refine_diff_density_max 2.236
_refine_diff_density_min -1.877
_refine_diff_density_rms 0.160
_refine_ls_extinction_method none
_refine_ls_goodness_of_fit_ref 1.131
_refine_ls_hydrogen_treatment mixed
_refine_ls_matrix_type full
_refine_ls_number_parameters 594
_refine_ls_number_reflns 8155
_refine_ls_number_restraints 51
_refine_ls_restrained_S_all 1.130
_refine_ls_R_factor_all 0.0586
_refine_ls_R_factor_gt 0.0478
_refine_ls_shift/su_max 0.001
_refine_ls_shift/su_mean 0.000
_refine_ls_structure_factor_coef Fsqd
_refine_ls_weighting_details 'calc w=1/[\s^2^(Fo^2^)+(0.0535P)^2^+8.7998P] where P=(Fo^2^+2Fc^2^)/3'
_refine_ls_weighting_scheme calc
_refine_ls_wR_factor_gt 0.1152
_refine_ls_wR_factor_ref 0.1205
_reflns_number_gt 6949
_reflns_number_total 8155
_reflns_threshold_expression >2sigma(I)
_cod_duplicate_entry 7200262
_cod_data_source_file b811376a.cif
_cod_data_source_block 26116
_cod_depositor_comments
;
 Updated bibliographic information.

 Antanas Vaitkus,
 2019-09-18

 Marked entry as a duplicate of entry 7200262.

 Antanas Vaitkus,
 2019-09-18
;
_cod_original_cell_volume 3608.2(9)
_cod_original_sg_symbol_H-M 'P 21/n'
_cod_database_code 7215626

loop_
_symmetry_equiv_pos_as_xyz
'x, y, z'
'-x+1/2, y+1/2, -z+1/2'
'-x, -y, -z'
'x-1/2, -y-1/2, z-1/2'

loop_
_atom_site_label
_atom_site_type_symbol
_atom_site_fract_x
_atom_site_fract_y
_atom_site_fract_z
_atom_site_U_iso_or_equiv
_atom_site_adp_type
_atom_site_occupancy
_atom_site_symmetry_multiplicity
_atom_site_calc_flag
_atom_site_refinement_flags
_atom_site_disorder_assembly
_atom_site_disorder_group
Nd1 Nd 0.305899(19) 0.431373(7) 0.53604(2) 0.00957(8) Uani 1 1 d . . .
O1 O 0.4225(3) 0.42002(11) 0.7562(3) 0.0164(6) Uani 1 1 d D . .
H11 H 0.503(3) 0.4232(19) 0.797(5) 0.025 Uiso 1 1 d D . .
H12 H 0.391(5) 0.4106(19) 0.808(4) 0.025 Uiso 1 1 d D . .
O2 O 0.1545(3) 0.43185(10) 0.6420(3) 0.0146(6) Uani 1 1 d D . .
H21 H 0.115(5) 0.4129(16) 0.668(5) 0.022 Uiso 1 1 d D . .
H22 H 0.142(5) 0.4590(13) 0.666(5) 0.022 Uiso 1 1 d D . .
O3 O 0.3172(3) 0.35024(10) 0.5898(3) 0.0144(6) Uani 1 1 d D . .
H31 H 0.359(5) 0.3371(17) 0.657(4) 0.022 Uiso 1 1 d D . .
H32 H 0.291(5) 0.3321(17) 0.535(4) 0.022 Uiso 1 1 d D . .
O4 O 0.5385(3) 0.43253(10) 0.5793(3) 0.0136(6) Uani 1 1 d D . .
H41 H 0.589(5) 0.4141(16) 0.562(5) 0.020 Uiso 1 1 d D . .
H42 H 0.579(5) 0.4589(14) 0.598(5) 0.020 Uiso 1 1 d D . .
O5 O 0.3775(3) 0.50626(11) 0.6435(3) 0.0173(7) Uani 1 1 d D . .
H51 H 0.353(5) 0.5331(13) 0.622(5) 0.026 Uiso 1 1 d D . .
H52 H 0.419(5) 0.507(2) 0.719(3) 0.026 Uiso 1 1 d D . .
O6 O 0.3423(3) 0.48192(10) 0.3741(3) 0.0137(6) Uani 1 1 d D . .
H61 H 0.279(4) 0.4894(18) 0.313(4) 0.021 Uiso 1 1 d D . .
H62 H 0.377(5) 0.4649(17) 0.337(5) 0.021 Uiso 1 1 d D . .
O7 O 0.1391(3) 0.49342(11) 0.4528(3) 0.0149(6) Uani 1 1 d D . .
H71 H 0.065(4) 0.4909(18) 0.395(4) 0.022 Uiso 1 1 d D . .
H72 H 0.151(5) 0.5216(12) 0.469(5) 0.022 Uiso 1 1 d D . .
O8 O 0.1109(3) 0.39590(11) 0.3947(3) 0.0152(6) Uani 1 1 d D . .
H81 H 0.097(5) 0.4001(19) 0.320(3) 0.023 Uiso 1 1 d D . .
H82 H 0.037(4) 0.3985(18) 0.402(5) 0.023 Uiso 1 1 d D . .
C1 C 0.4933(4) 0.29011(14) 0.2354(4) 0.0097(8) Uani 1 1 d . . .
C2 C 0.4560(4) 0.24743(14) 0.2654(4) 0.0105(8) Uani 1 1 d . . .
H2A H 0.3994 0.2461 0.3085 0.013 Uiso 1 1 calc R . .
C3 C 0.5010(4) 0.20690(14) 0.2328(4) 0.0095(8) Uani 1 1 d . . .
C4 C 0.5858(4) 0.20856(15) 0.1707(4) 0.0129(8) Uani 1 1 d . . .
H4A H 0.6176 0.1808 0.1494 0.015 Uiso 1 1 calc R . .
C5 C 0.6228(4) 0.25087(15) 0.1404(4) 0.0158(9) Uani 1 1 d . . .
H5A H 0.6798 0.2522 0.0977 0.019 Uiso 1 1 calc R . .
C6 C 0.5770(4) 0.29139(15) 0.1722(4) 0.0140(8) Uani 1 1 d . . .
H6A H 0.6027 0.3203 0.1509 0.017 Uiso 1 1 calc R . .
C7 C 0.4507(4) 0.33349(14) 0.2728(4) 0.0094(8) Uani 1 1 d . . .
N1 N 0.4901(3) 0.37551(12) 0.2526(3) 0.0118(7) Uani 1 1 d . . .
N2 N 0.4344(3) 0.40525(12) 0.3044(3) 0.0122(7) Uani 1 1 d . . .
N3 N 0.3639(3) 0.38237(12) 0.3542(3) 0.0126(7) Uani 1 1 d . . .
N4 N 0.3720(3) 0.33699(12) 0.3347(3) 0.0110(7) Uani 1 1 d . . .
C8 C 0.4630(4) 0.16148(14) 0.2629(4) 0.0103(8) Uani 1 1 d . . .
N5 N 0.3750(3) 0.15343(12) 0.3123(3) 0.0125(7) Uani 1 1 d D . .
H5 H 0.326(4) 0.1699(16) 0.334(5) 0.015 Uiso 1 1 d D . .
N6 N 0.3666(3) 0.10769(12) 0.3264(3) 0.0144(7) Uani 1 1 d . . .
N7 N 0.4473(3) 0.08838(12) 0.2855(3) 0.0145(7) Uani 1 1 d . . .
N8 N 0.5092(3) 0.12091(12) 0.2448(3) 0.0113(7) Uani 1 1 d . . .
C9 C 0.2012(4) 0.20286(14) 0.0189(3) 0.0081(7) Uani 1 1 d U . .
C10 C 0.2436(4) 0.24592(14) -0.0048(4) 0.0102(8) Uani 1 1 d . . .
H10A H 0.3069 0.2474 -0.0404 0.012 Uiso 1 1 calc R . .
C11 C 0.1942(4) 0.28670(14) 0.0232(4) 0.0092(8) Uani 1 1 d . . .
C12 C 0.1009(4) 0.28423(15) 0.0757(4) 0.0134(8) Uani 1 1 d . . .
H12A H 0.0667 0.3118 0.0952 0.016 Uiso 1 1 calc R . .
C13 C 0.0581(4) 0.24174(15) 0.0992(4) 0.0152(9) Uani 1 1 d . . .
H13A H -0.0058 0.2404 0.1340 0.018 Uiso 1 1 calc R . .
C14 C 0.1080(4) 0.20099(14) 0.0723(4) 0.0112(8) Uani 1 1 d . . .
H14A H 0.0792 0.1720 0.0899 0.013 Uiso 1 1 calc R . .
C15 C 0.2545(4) 0.15950(14) -0.0077(4) 0.0097(8) Uani 1 1 d . . .
N9 N 0.2217(3) 0.11762(12) 0.0159(3) 0.0120(7) Uani 1 1 d . . .
N10 N 0.2934(3) 0.08835(12) -0.0218(3) 0.0141(7) Uani 1 1 d . . .
N11 N 0.3676(3) 0.11241(12) -0.0652(3) 0.0141(7) Uani 1 1 d . . .
N12 N 0.3456(3) 0.15748(12) -0.0572(3) 0.0113(7) Uani 1 1 d . . .
C16 C 0.2380(4) 0.33207(14) -0.0026(4) 0.0096(8) Uani 1 1 d . . .
N13 N 0.3149(3) 0.33883(12) -0.0648(3) 0.0117(7) Uani 1 1 d . . .
N14 N 0.3276(3) 0.38492(12) -0.0692(3) 0.0132(7) Uani 1 1 d . . .
N15 N 0.2604(3) 0.40499(12) -0.0111(4) 0.0143(7) Uani 1 1 d . . .
N16 N 0.2025(3) 0.37228(12) 0.0312(3) 0.0118(7) Uani 1 1 d . . .
O11 O 0.2151(3) 0.28614(11) 0.4136(3) 0.0150(6) Uani 1 1 d D . .
H111 H 0.262(5) 0.3015(17) 0.386(5) 0.022 Uiso 1 1 d D . .
H112 H 0.138(4) 0.2918(19) 0.376(5) 0.022 Uiso 1 1 d D . .
O12 O 0.2158(3) 0.19391(11) 0.4031(3) 0.0147(6) Uani 1 1 d D . .
H121 H 0.249(5) 0.1818(18) 0.470(4) 0.022 Uiso 1 1 d D . .
H122 H 0.223(5) 0.2228(12) 0.414(5) 0.022 Uiso 1 1 d D . .
O13 O 0.6691(3) 0.42724(12) 0.9106(4) 0.0253(8) Uani 1 1 d D . .
H131 H 0.734(5) 0.417(2) 0.891(6) 0.038 Uiso 1 1 d D . .
H132 H 0.691(6) 0.4534(15) 0.941(6) 0.038 Uiso 1 1 d D . .
O14 O 0.4426(3) 0.30230(11) 0.7995(3) 0.0141(6) Uani 1 1 d D . .
H141 H 0.515(4) 0.3080(19) 0.839(5) 0.021 Uiso 1 1 d D . .
H142 H 0.401(5) 0.3117(18) 0.840(5) 0.021 Uiso 1 1 d D . .
O15 O 0.9536(3) 0.29337(11) 0.3074(3) 0.0148(6) Uani 1 1 d D . .
H151 H 0.922(5) 0.3048(18) 0.354(4) 0.022 Uiso 1 1 d D . .
H152 H 0.936(5) 0.2652(12) 0.301(5) 0.022 Uiso 1 1 d D . .
O16 O 0.1286(3) 0.49655(11) 0.1727(3) 0.0193(7) Uani 1 1 d D . .
H161 H 0.096(5) 0.4690(14) 0.171(5) 0.029 Uiso 1 1 d D . .
H162 H 0.088(5) 0.5185(16) 0.188(5) 0.029 Uiso 1 1 d D . .
O17 O 0.0494(3) 0.40641(11) 0.1520(3) 0.0152(6) Uani 1 1 d D . .
H171 H -0.019(4) 0.3917(17) 0.122(5) 0.023 Uiso 1 1 d D . .
H172 H 0.088(5) 0.3932(18) 0.111(5) 0.023 Uiso 1 1 d D . .
O18 O 0.1735(4) 0.49613(13) 0.9549(4) 0.0341(9) Uani 1 1 d D . .
H181 H 0.207(6) 0.4689(16) 0.956(6) 0.051 Uiso 1 1 d D . .
H182 H 0.148(7) 0.499(2) 1.017(5) 0.051 Uiso 1 1 d D . .
O19 O 0.8358(3) 0.35006(12) 0.1164(3) 0.0171(6) Uani 1 1 d D . .
H191 H 0.869(5) 0.3302(17) 0.174(4) 0.026 Uiso 1 1 d D . .
H192 H 0.795(5) 0.3703(16) 0.140(5) 0.026 Uiso 1 1 d D . .
O20 O 0.8915(3) 0.48069(12) 0.2800(3) 0.0205(7) Uani 1 1 d D . .
H201 H 0.862(6) 0.484(2) 0.203(3) 0.031 Uiso 1 1 d D . .
H202 H 0.854(5) 0.4559(15) 0.288(5) 0.031 Uiso 1 1 d D . .
O21 O 0.6766(3) 0.41149(12) 0.1671(4) 0.0241(8) Uani 1 1 d D . .
H211 H 0.623(5) 0.3944(19) 0.182(6) 0.036 Uiso 1 1 d D . .
H212 H 0.642(6) 0.425(2) 0.099(4) 0.036 Uiso 1 1 d D . .
O22A O 0.5484(7) 0.5150(3) 0.8809(7) 0.0271(16) Uiso 0.50 1 d P A 1
O22B O 0.5034(7) 0.5180(3) 0.9129(7) 0.0271(16) Uiso 0.50 1 d P B 2

loop_
_atom_site_aniso_label
_atom_site_aniso_U_11
_atom_site_aniso_U_22
_atom_site_aniso_U_33
_atom_site_aniso_U_23
_atom_site_aniso_U_13
_atom_site_aniso_U_12
Nd1 0.00693(11) 0.01145(12) 0.01277(13) 0.00008(8) 0.00649(8) -0.00062(8)
O1 0.0106(14) 0.0260(17) 0.0153(16) 0.0020(13) 0.0078(13) -0.0032(12)
O2 0.0145(15) 0.0134(15) 0.0216(17) 0.0001(13) 0.0134(13) -0.0016(12)
O3 0.0154(15) 0.0134(15) 0.0131(16) 0.0006(12) 0.0037(12) 0.0003(12)
O4 0.0088(13) 0.0134(14) 0.0215(17) -0.0034(12) 0.0092(12) -0.0001(11)
O5 0.0180(16) 0.0145(15) 0.0224(18) -0.0014(13) 0.0108(14) -0.0012(12)
O6 0.0091(14) 0.0160(15) 0.0188(17) -0.0003(12) 0.0083(12) 0.0024(11)
O7 0.0090(14) 0.0166(15) 0.0185(17) 0.0015(13) 0.0041(12) 0.0017(12)
O8 0.0083(14) 0.0214(16) 0.0185(17) -0.0007(13) 0.0079(13) -0.0017(12)
C1 0.0083(17) 0.0141(19) 0.0058(19) -0.0016(15) 0.0017(15) -0.0006(14)
C2 0.0043(17) 0.018(2) 0.009(2) -0.0005(15) 0.0026(14) 0.0002(15)
C3 0.0076(17) 0.0131(19) 0.0088(19) -0.0006(15) 0.0041(15) -0.0017(14)
C4 0.0116(18) 0.015(2) 0.014(2) -0.0028(16) 0.0067(16) 0.0015(16)
C5 0.015(2) 0.018(2) 0.019(2) 0.0001(17) 0.0120(18) 0.0007(17)
C6 0.017(2) 0.014(2) 0.016(2) -0.0006(17) 0.0115(17) -0.0013(16)
C7 0.0067(17) 0.0138(19) 0.0075(19) -0.0005(15) 0.0024(15) -0.0007(14)
N1 0.0108(16) 0.0124(17) 0.0156(19) -0.0022(14) 0.0090(14) -0.0008(13)
N2 0.0120(16) 0.0137(17) 0.0134(18) -0.0012(14) 0.0077(14) -0.0003(13)
N3 0.0103(16) 0.0136(17) 0.0171(19) 0.0007(14) 0.0087(14) -0.0023(13)
N4 0.0086(15) 0.0125(17) 0.0144(18) -0.0008(14) 0.0070(14) -0.0001(13)
C8 0.0080(17) 0.0138(19) 0.010(2) -0.0015(15) 0.0042(15) 0.0003(15)
N5 0.0105(16) 0.0119(17) 0.0186(19) -0.0001(14) 0.0096(15) 0.0009(13)
N6 0.0134(17) 0.0133(17) 0.019(2) 0.0022(14) 0.0093(15) 0.0002(14)
N7 0.0136(17) 0.0136(17) 0.021(2) 0.0011(15) 0.0112(15) 0.0011(14)
N8 0.0103(16) 0.0123(16) 0.0122(18) 0.0005(14) 0.0051(14) -0.0007(13)
C9 0.0087(13) 0.0111(13) 0.0036(13) 0.0003(11) 0.0012(11) -0.0001(11)
C10 0.0043(17) 0.015(2) 0.010(2) 0.0016(15) 0.0011(15) -0.0002(14)
C11 0.0058(17) 0.015(2) 0.0076(19) -0.0011(15) 0.0032(15) -0.0022(14)
C12 0.0140(19) 0.015(2) 0.015(2) -0.0021(16) 0.0097(17) 0.0006(15)
C13 0.0121(19) 0.021(2) 0.017(2) -0.0009(17) 0.0116(17) -0.0013(16)
C14 0.0086(17) 0.0140(19) 0.013(2) -0.0002(16) 0.0065(15) -0.0027(15)
C15 0.0046(17) 0.0153(19) 0.0093(19) -0.0023(15) 0.0028(15) -0.0012(14)
N9 0.0078(15) 0.0160(17) 0.0126(18) 0.0003(14) 0.0043(13) 0.0012(13)
N10 0.0137(17) 0.0141(17) 0.018(2) -0.0029(15) 0.0103(15) -0.0017(14)
N11 0.0132(17) 0.0163(18) 0.0153(19) 0.0023(14) 0.0079(15) 0.0007(14)
N12 0.0089(16) 0.0127(16) 0.0139(18) -0.0005(14) 0.0062(14) 0.0008(13)
C16 0.0061(17) 0.0155(19) 0.0080(19) 0.0010(15) 0.0036(14) 0.0013(14)
N13 0.0101(16) 0.0140(17) 0.0132(18) 0.0014(14) 0.0069(14) 0.0003(13)
N14 0.0124(17) 0.0158(17) 0.0147(19) 0.0010(14) 0.0088(15) -0.0001(14)
N15 0.0144(17) 0.0137(17) 0.019(2) 0.0002(15) 0.0117(15) -0.0001(14)
N16 0.0117(16) 0.0110(16) 0.0146(19) 0.0017(13) 0.0069(14) -0.0001(13)
O11 0.0109(14) 0.0183(16) 0.0199(17) -0.0002(13) 0.0106(13) -0.0018(12)
O12 0.0136(15) 0.0151(15) 0.0178(17) 0.0011(12) 0.0085(13) 0.0026(12)
O13 0.0149(16) 0.0256(19) 0.036(2) -0.0021(16) 0.0092(15) 0.0022(14)
O14 0.0108(14) 0.0184(15) 0.0160(16) 0.0006(12) 0.0081(12) 0.0032(12)
O15 0.0131(14) 0.0168(15) 0.0190(17) -0.0036(13) 0.0110(12) -0.0001(12)
O16 0.0191(16) 0.0171(16) 0.0226(18) 0.0009(14) 0.0086(14) 0.0011(13)
O17 0.0129(15) 0.0195(16) 0.0175(17) -0.0035(13) 0.0107(13) -0.0011(12)
O18 0.049(3) 0.0203(18) 0.047(3) 0.0025(17) 0.034(2) 0.0049(17)
O19 0.0152(15) 0.0223(17) 0.0168(17) -0.0026(13) 0.0094(13) -0.0020(13)
O20 0.0159(16) 0.0199(16) 0.031(2) -0.0023(15) 0.0147(15) -0.0034(13)
O21 0.0211(17) 0.0231(18) 0.035(2) 0.0073(15) 0.0189(16) -0.0004(14)

loop_
_atom_type_symbol
_atom_type_description
_atom_type_scat_dispersion_real
_atom_type_scat_dispersion_imag
_atom_type_scat_source
C C 0.0033 0.0016 'International Tables Vol C Tables 4.2.6.8 and 6.1.1.4'
H H 0.0000 0.0000 'International Tables Vol C Tables 4.2.6.8 and 6.1.1.4'
N N 0.0061 0.0033 'International Tables Vol C Tables 4.2.6.8 and 6.1.1.4'
O O 0.0106 0.0060 'International Tables Vol C Tables 4.2.6.8 and 6.1.1.4'
Nd Nd -0.1943 3.0179 'International Tables Vol C Tables 4.2.6.8 and 6.1.1.4'

loop_
_geom_angle_atom_site_label_1
_geom_angle_atom_site_label_2
_geom_angle_atom_site_label_3
_geom_angle
O3 Nd1 O8 73.96(11)
O3 Nd1 O2 81.36(10)
O8 Nd1 O2 75.22(11)
O3 Nd1 O4 90.43(10)
O8 Nd1 O4 139.61(10)
O2 Nd1 O4 140.08(11)
O3 Nd1 O1 68.73(11)
O8 Nd1 O1 131.72(11)
O2 Nd1 O1 69.94(11)
O4 Nd1 O1 70.67(10)
O3 Nd1 O5 136.80(11)
O8 Nd1 O5 139.24(11)
O2 Nd1 O5 83.43(10)
O4 Nd1 O5 76.21(10)
O1 Nd1 O5 68.08(11)
O3 Nd1 O7 138.94(10)
O8 Nd1 O7 71.28(10)
O2 Nd1 O7 69.28(10)
O4 Nd1 O7 130.46(10)
O1 Nd1 O7 122.65(11)
O5 Nd1 O7 68.78(11)
O3 Nd1 O6 137.96(10)
O8 Nd1 O6 93.89(10)
O2 Nd1 O6 135.24(10)
O4 Nd1 O6 72.95(10)
O1 Nd1 O6 134.39(10)
O5 Nd1 O6 77.34(11)
O7 Nd1 O6 66.12(10)
O3 Nd1 N3 73.37(11)
O8 Nd1 N3 70.21(10)
O2 Nd1 N3 141.50(10)
O4 Nd1 N3 69.66(10)
O1 Nd1 N3 123.75(11)
O5 Nd1 N3 134.54(10)
O7 Nd1 N3 113.33(11)
O6 Nd1 N3 64.70(10)
Nd1 O1 H11 128(4)
Nd1 O1 H12 127(4)
H11 O1 H12 104(5)
Nd1 O2 H21 138(4)
Nd1 O2 H22 113(4)
H21 O2 H22 108(5)
Nd1 O3 H31 129(4)
Nd1 O3 H32 117(4)
H31 O3 H32 112(5)
Nd1 O4 H41 133(4)
Nd1 O4 H42 118(4)
H41 O4 H42 106(5)
Nd1 O5 H51 130(4)
Nd1 O5 H52 120(4)
H51 O5 H52 108(5)
Nd1 O6 H61 119(4)
Nd1 O6 H62 107(4)
H61 O6 H62 96(5)
Nd1 O7 H71 128(4)
Nd1 O7 H72 125(4)
H71 O7 H72 107(5)
Nd1 O8 H81 116(4)
Nd1 O8 H82 123(4)
H81 O8 H82 106(5)
C2 C1 C6 118.9(4)
C2 C1 C7 121.4(4)
C6 C1 C7 119.6(4)
C3 C2 C1 120.4(4)
C3 C2 H2A 119.8
C1 C2 H2A 119.8
C2 C3 C4 120.2(4)
C2 C3 C8 121.6(4)
C4 C3 C8 118.1(4)
C5 C4 C3 119.5(4)
C5 C4 H4A 120.2
C3 C4 H4A 120.2
C4 C5 C6 120.2(4)
C4 C5 H5A 119.9
C6 C5 H5A 119.9
C5 C6 C1 120.7(4)
C5 C6 H6A 119.7
C1 C6 H6A 119.7
N4 C7 N1 110.7(3)
N4 C7 C1 125.5(4)
N1 C7 C1 123.8(4)
N2 N1 C7 105.2(3)
N3 N2 N1 109.7(3)
N2 N3 N4 108.9(3)
N2 N3 Nd1 115.3(3)
N4 N3 Nd1 131.8(3)
C7 N4 N3 105.5(3)
N8 C8 N5 108.0(3)
N8 C8 C3 126.0(4)
N5 C8 C3 126.0(4)
C8 N5 N6 108.8(3)
C8 N5 H5 135(4)
N6 N5 H5 116(4)
N7 N6 N5 106.7(3)
N6 N7 N8 110.5(3)
C8 N8 N7 106.0(3)
C10 C9 C14 119.2(4)
C10 C9 C15 121.5(4)
C14 C9 C15 119.3(4)
C11 C10 C9 120.9(4)
C11 C10 H10A 119.5
C9 C10 H10A 119.5
C10 C11 C12 119.2(4)
C10 C11 C16 121.0(4)
C12 C11 C16 119.8(4)
C13 C12 C11 120.2(4)
C13 C12 H12A 119.9
C11 C12 H12A 119.9
C12 C13 C14 120.7(4)
C12 C13 H13A 119.7
C14 C13 H13A 119.7
C13 C14 C9 119.8(4)
C13 C14 H14A 120.1
C9 C14 H14A 120.1
N9 C15 N12 111.3(3)
N9 C15 C9 124.7(4)
N12 C15 C9 124.0(4)
C15 N9 N10 105.1(3)
N11 N10 N9 109.4(3)
N10 N11 N12 109.1(3)
N11 N12 C15 105.1(3)
N16 C16 N13 111.0(4)
N16 C16 C11 123.8(4)
N13 C16 C11 125.1(4)
C16 N13 N14 105.4(3)
N15 N14 N13 109.1(3)
N14 N15 N16 109.1(3)
C16 N16 N15 105.4(3)
H111 O11 H112 111(5)
H121 O12 H122 107(5)
H131 O13 H132 106(6)
H141 O14 H142 105(6)
H151 O15 H152 108(6)
H161 O16 H162 116(6)
H171 O17 H172 96(5)
H181 O18 H182 109(6)
H191 O19 H192 109(5)
H201 O20 H202 101(6)
H211 O21 H212 110(6)

loop_
_geom_bond_atom_site_label_1
_geom_bond_atom_site_label_2
_geom_bond_distance
Nd1 O3 2.428(3)
Nd1 O8 2.452(3)
Nd1 O2 2.454(3)
Nd1 O4 2.468(3)
Nd1 O1 2.493(3)
Nd1 O5 2.500(3)
Nd1 O7 2.524(3)
Nd1 O6 2.569(3)
Nd1 N3 2.854(4)
O1 H11 0.86(3)
O1 H12 0.86(3)
O2 H21 0.83(3)
O2 H22 0.86(3)
O3 H31 0.86(3)
O3 H32 0.80(3)
O4 H41 0.86(3)
O4 H42 0.87(3)
O5 H51 0.84(3)
O5 H52 0.85(3)
O6 H61 0.84(3)
O6 H62 0.84(3)
O7 H71 0.87(3)
O7 H72 0.84(3)
O8 H81 0.85(3)
O8 H82 0.87(3)
C1 C2 1.393(6)
C1 C6 1.400(6)
C1 C7 1.470(5)
C2 C3 1.388(6)
C2 H2A 0.9500
C3 C4 1.401(5)
C3 C8 1.467(6)
C4 C5 1.383(6)
C4 H4A 0.9500
C5 C6 1.388(6)
C5 H5A 0.9500
C6 H6A 0.9500
C7 N4 1.343(5)
C7 N1 1.346(5)
N1 N2 1.339(5)
N2 N3 1.325(5)
N3 N4 1.344(5)
C8 N8 1.334(5)
C8 N5 1.340(5)
N5 N6 1.344(5)
N5 H5 0.84(3)
N6 N7 1.299(5)
N7 N8 1.359(5)
C9 C10 1.400(5)
C9 C14 1.407(5)
C9 C15 1.474(5)
C10 C11 1.396(6)
C10 H10A 0.9500
C11 C12 1.401(5)
C11 C16 1.474(6)
C12 C13 1.386(6)
C12 H12A 0.9500
C13 C14 1.393(6)
C13 H13A 0.9500
C14 H14A 0.9500
C15 N9 1.327(5)
C15 N12 1.352(5)
N9 N10 1.352(5)
N10 N11 1.326(5)
N11 N12 1.339(5)
C16 N16 1.339(5)
C16 N13 1.339(5)
N13 N14 1.346(5)
N14 N15 1.327(5)
N15 N16 1.345(5)
O11 H111 0.84(3)
O11 H112 0.83(3)
O12 H121 0.83(3)
O12 H122 0.85(3)
O13 H131 0.89(4)
O13 H132 0.84(4)
O14 H141 0.79(3)
O14 H142 0.83(3)
O15 H151 0.83(3)
O15 H152 0.84(3)
O16 H161 0.88(3)
O16 H162 0.84(3)
O17 H171 0.83(3)
O17 H172 0.85(3)
O18 H181 0.87(4)
O18 H182 0.88(4)
O19 H191 0.87(3)
O19 H192 0.85(3)
O20 H201 0.86(4)
O20 H202 0.86(3)
O21 H211 0.84(4)
O21 H212 0.85(4)

loop_
_geom_hbond_atom_site_label_D
_geom_hbond_atom_site_label_H
_geom_hbond_atom_site_label_A
_geom_hbond_distance_DH
_geom_hbond_distance_HA
_geom_hbond_distance_DA
_geom_hbond_angle_DHA
_geom_hbond_site_symmetry_A
O1 H11 O13 0.86(3) 1.87(4) 2.719(5) 169(6) .
O1 H12 N14 0.86(3) 1.98(4) 2.845(5) 176(6) 1_556
O2 H21 N8 0.83(3) 2.00(4) 2.816(5) 168(6) 4_566
O2 H22 O20 0.86(3) 1.95(4) 2.810(5) 178(5) 3_666
O3 H31 O14 0.86(3) 1.90(4) 2.758(5) 174(5) .
O3 H32 O11 0.80(3) 1.93(4) 2.726(5) 174(6) .
O4 H41 N9 0.86(3) 1.98(4) 2.833(5) 169(5) 4_666
O4 H42 O6 0.87(3) 1.90(3) 2.776(4) 175(5) 3_666
O5 H51 N10 0.84(3) 2.29(4) 3.070(5) 155(5) 2
O5 H52 O22A 0.85(3) 1.96(4) 2.795(8) 166(6) .
O5 H52 O22B 0.85(3) 2.18(4) 3.021(9) 170(6) .
O6 H61 O16 0.84(3) 1.91(4) 2.743(5) 171(5) .
O6 H62 N2 0.84(3) 1.93(4) 2.704(5) 151(5) .
O7 H71 O20 0.87(3) 1.95(4) 2.820(5) 172(5) 1_455
O7 H72 N10 0.84(3) 2.06(4) 2.892(5) 172(5) 2
O8 H81 O17 0.85(3) 1.89(4) 2.735(5) 174(6) .
O8 H82 N11 0.87(3) 2.10(4) 2.944(5) 165(5) 4_566
N5 H5 O12 0.84(3) 1.85(4) 2.669(5) 166(5) .
O11 H111 N4 0.84(3) 1.87(4) 2.710(5) 176(6) .
O11 H112 O15 0.83(3) 1.93(4) 2.748(4) 167(6) 1_455
O12 H121 O19 0.83(3) 1.90(4) 2.724(5) 174(6) 4_566
O12 H122 O11 0.85(3) 1.84(4) 2.676(4) 170(6) .
O13 H131 N6 0.89(4) 2.04(4) 2.922(5) 173(6) 4_666
O13 H132 O18 0.84(4) 2.15(4) 2.927(6) 154(6) 3_667
O14 H141 O12 0.79(3) 2.10(4) 2.862(4) 160(6) 4_666
O14 H142 N13 0.83(3) 1.91(4) 2.730(5) 174(6) 1_556
O15 H151 N12 0.83(3) 1.92(4) 2.740(5) 168(6) 4_666
O15 H152 O14 0.84(3) 1.96(4) 2.776(4) 165(5) 4_665
O16 H161 O17 0.88(3) 1.88(4) 2.742(5) 168(6) .
O16 H162 N7 0.84(3) 2.11(4) 2.892(5) 155(6) 2
O17 H171 O19 0.83(3) 2.01(4) 2.801(4) 159(6) 1_455
O17 H172 N16 0.85(3) 1.95(4) 2.790(5) 168(5) .
O18 H181 N15 0.87(4) 1.94(4) 2.793(5) 165(7) 1_556
O18 H182 O16 0.88(4) 1.95(4) 2.815(5) 167(7) 1_556
O19 H191 O15 0.87(3) 1.86(4) 2.729(5) 173(6) .
O19 H192 O21 0.85(3) 1.90(4) 2.738(5) 169(6) .
O20 H201 O18 0.86(4) 1.87(4) 2.709(6) 165(6) 3_666
O20 H202 O21 0.86(3) 2.37(5) 3.048(5) 137(5) .
O21 H211 N1 0.84(4) 2.04(4) 2.834(5) 158(6) .
O21 H212 O22A 0.85(4) 2.83(7) 3.192(8) 107(5) 3_666
O21 H212 O22B 0.85(4) 2.29(6) 2.787(8) 117(5) 3_666
